data_4001920
loop_
_publ_author_name
'Luo, Zhong-Zhen'
'Lin, Chen-Sheng'
'Cui, Hong-Hua'
'Zhang, Wei-Long'
'Zhang, Hao'
'He, Zhang-Zhen'
'Cheng, Wen-Dan'

_publ_section_title
;
 SHG Materials SnGa4Q7(Q = S, Se) Appearing with Large Conversion
 Efficiencies, High Damage Thresholds, and Wide Transparencies in the
 Mid-Infrared Region
;
_journal_issue 8
_journal_name_full 'Chemistry of Materials'
_journal_page_first 2743
_journal_paper_doi 10.1021/cm5006955
_journal_volume 26
_journal_year 2014
_chemical_formula_sum 'Ga4 S7 Sn'
_chemical_formula_weight 622.08
_chemical_name_systematic
; 
 ? 
;
_space_group_IT_number 7
_symmetry_cell_setting monoclinic
_symmetry_space_group_name_Hall 'P -2yc'
_symmetry_space_group_name_H-M 'P 1 c 1'
_atom_sites_solution_hydrogens none
_atom_sites_solution_primary direct
_atom_sites_solution_secondary difmap
_audit_creation_method SHELXL-97
_cell_angle_alpha 90.00
_cell_angle_beta 106.556(11)
_cell_angle_gamma 90.00
_cell_formula_units_Z 2
_cell_length_a 7.269(5)
_cell_length_b 6.361(4)
_cell_length_c 12.408(8)
_cell_measurement_reflns_used 1758
_cell_measurement_temperature 293(2)
_cell_measurement_theta_max 27.5166
_cell_measurement_theta_min 2.9234
_cell_volume 549.9(6)
_computing_structure_refinement 'SHELXL-97 (Sheldrick, 1997)'
_computing_structure_solution 'SHELXS-97 (Sheldrick, 1990)'
_diffrn_ambient_temperature 293(2)
_diffrn_detector_area_resol_mean 14.6306
_diffrn_measured_fraction_theta_full 0.989
_diffrn_measured_fraction_theta_max 0.989
_diffrn_measurement_device_type Mercury70
_diffrn_measurement_method CCD_Profile_fitting
_diffrn_radiation_monochromator graphite
_diffrn_radiation_source 'fine-focus sealed tube'
_diffrn_radiation_type MoK\a
_diffrn_radiation_wavelength 0.71073
_diffrn_reflns_av_R_equivalents 0.0201
_diffrn_reflns_av_sigmaI/netI 0.0444
_diffrn_reflns_limit_h_max 9
_diffrn_reflns_limit_h_min -9
_diffrn_reflns_limit_k_max 6
_diffrn_reflns_limit_k_min -8
_diffrn_reflns_limit_l_max 16
_diffrn_reflns_limit_l_min -16
_diffrn_reflns_number 3996
_diffrn_reflns_theta_full 27.48
_diffrn_reflns_theta_max 27.48
_diffrn_reflns_theta_min 2.92
_diffrn_standards_number 1368
_exptl_absorpt_coefficient_mu 13.178
_exptl_absorpt_correction_T_max 0.121
_exptl_absorpt_correction_T_min 0.094
_exptl_absorpt_correction_type multi-scan
_exptl_crystal_colour light-yellow
_exptl_crystal_density_diffrn 3.757
_exptl_crystal_density_method 'not measured'
_exptl_crystal_description Prism
_exptl_crystal_F_000 572
_exptl_crystal_size_max 0.1900
_exptl_crystal_size_mid 0.1700
_exptl_crystal_size_min 0.1600
_refine_diff_density_max 0.804
_refine_diff_density_min -0.697
_refine_diff_density_rms 0.149
_refine_ls_abs_structure_details 'Flack H D (1983), Acta Cryst. A39, 876-881'
_refine_ls_abs_structure_Flack 0.082(10)
_refine_ls_extinction_method none
_refine_ls_goodness_of_fit_ref 0.979
_refine_ls_hydrogen_treatment none
_refine_ls_matrix_type full
_refine_ls_number_parameters 109
_refine_ls_number_reflns 2285
_refine_ls_number_restraints 2
_refine_ls_restrained_S_all 0.978
_refine_ls_R_factor_all 0.0203
_refine_ls_R_factor_gt 0.0196
_refine_ls_shift/su_max 0.000
_refine_ls_shift/su_mean 0.000
_refine_ls_structure_factor_coef Fsqd
_refine_ls_weighting_details 'calc w=1/[\s^2^(Fo^2^)+(0.0094P)^2^+0.0000P] where P=(Fo^2^+2Fc^2^)/3'
_refine_ls_weighting_scheme calc
_refine_ls_wR_factor_gt 0.0418
_refine_ls_wR_factor_ref 0.0419
_reflns_number_gt 2200
_reflns_number_total 2528
_reflns_threshold_expression >2sigma(I)
_cod_data_source_file cm5006955_si_002.cif
_cod_data_source_block compd1
_cod_depositor_comments
;
The following automatic conversions were performed:
'__audit_creation_method' tag replaced with '_audit_creation_method'.

Automatic conversion script
Id: cif_correct_tags 1440 2010-10-19 06:21:57Z saulius 

The following automatic conversions were performed:

'_exptl_absorpt_correction_type' value 'Multi-scan' changed to
'multi-scan' according to
/usr/data/users/saulius/automatic-downloads/rss-feeds/ACS/lib/dictionaries/cif_core.dic
dictionary named 'cif_core.dic' version 2.4.2 from 2011-04-26.

Automatic conversion script
Id: cif_fix_values 2281 2013-09-26 08:29:07Z andrius 

 Adding full bibliography for 4001920--4001921.cif.
;
_cod_original_sg_symbol_H-M Pc
_cod_database_code 4001920

loop_
_symmetry_equiv_pos_as_xyz
'x, y, z'
'x, -y, z+1/2'

loop_
_atom_site_label
_atom_site_type_symbol
_atom_site_fract_x
_atom_site_fract_y
_atom_site_fract_z
_atom_site_U_iso_or_equiv
_atom_site_adp_type
_atom_site_occupancy
_atom_site_symmetry_multiplicity
_atom_site_calc_flag
Sn1 Sn 0.97536(5) -0.38006(6) 0.51941(4) 0.01888(10) Uani 1 1 d
Ga1 Ga 0.37694(8) 0.42246(9) 0.33157(5) 0.00909(12) Uani 1 1 d
Ga2 Ga 0.63305(7) -0.07566(9) 0.32399(5) 0.00885(13) Uani 1 1 d
Ga3 Ga 0.49941(8) -0.24882(10) 0.56557(5) 0.00929(12) Uani 1 1 d
Ga4 Ga 0.12557(7) -0.06270(9) 0.32184(5) 0.00912(13) Uani 1 1 d
S1 S 0.08686(17) 0.2716(2) 0.25932(12) 0.0108(3) Uani 1 1 d
S2 S 0.73497(17) -0.0647(2) 0.51663(10) 0.0110(3) Uani 1 1 d
S3 S 0.60834(16) 0.2634(2) 0.26093(11) 0.0083(3) Uani 1 1 d
S4 S 0.34244(17) 0.7551(2) 0.25035(11) 0.0089(3) Uani 1 1 d
S5 S 1.21707(17) -0.0692(3) 0.51492(11) 0.0114(3) Uani 1 1 d
S6 S 0.85827(16) -0.2652(2) 0.27548(12) 0.0102(3) Uani 1 1 d
S7 S 0.4936(3) 0.4135(2) 0.51695(13) 0.0235(3) Uani 1 1 d

loop_
_atom_site_aniso_label
_atom_site_aniso_U_11
_atom_site_aniso_U_22
_atom_site_aniso_U_33
_atom_site_aniso_U_23
_atom_site_aniso_U_13
_atom_site_aniso_U_12
Sn1 0.01767(17) 0.0113(2) 0.0284(2) 0.0056(2) 0.00787(16) 0.00250(18)
Ga1 0.0127(2) 0.0066(3) 0.0082(3) -0.0013(2) 0.0033(2) -0.0004(2)
Ga2 0.0092(3) 0.0080(3) 0.0101(3) 0.0015(2) 0.0041(2) 0.0007(2)
Ga3 0.0113(2) 0.0100(3) 0.0072(3) -0.0014(2) 0.0035(2) -0.0008(2)
Ga4 0.0094(3) 0.0081(3) 0.0105(3) 0.0004(2) 0.0040(2) 0.0001(2)
S1 0.0106(6) 0.0076(7) 0.0134(7) 0.0010(6) 0.0022(5) -0.0001(5)
S2 0.0116(6) 0.0124(8) 0.0098(7) 0.0006(6) 0.0042(5) 0.0003(6)
S3 0.0105(6) 0.0074(7) 0.0081(6) 0.0003(5) 0.0045(5) 0.0003(5)
S4 0.0093(6) 0.0083(7) 0.0099(6) 0.0000(5) 0.0042(5) 0.0002(5)
S5 0.0111(6) 0.0139(8) 0.0094(7) -0.0013(6) 0.0031(5) 0.0008(6)
S6 0.0092(6) 0.0082(8) 0.0143(7) -0.0019(6) 0.0050(5) -0.0007(5)
S7 0.0494(10) 0.0094(7) 0.0093(6) -0.0004(7) 0.0042(6) 0.0014(8)

loop_
_atom_type_symbol
_atom_type_description
_atom_type_scat_dispersion_real
_atom_type_scat_dispersion_imag
_atom_type_scat_source
S S 0.1246 0.1234 'International Tables Vol C Tables 4.2.6.8 and 6.1.1.4'
Ga Ga 0.2307 1.6083 'International Tables Vol C Tables 4.2.6.8 and 6.1.1.4'
Sn Sn -0.6537 1.4246 'International Tables Vol C Tables 4.2.6.8 and 6.1.1.4'

loop_
_geom_angle_atom_site_label_1
_geom_angle_atom_site_label_2
_geom_angle_atom_site_label_3
_geom_angle
_geom_angle_site_symmetry_1
_geom_angle_site_symmetry_3
S2 Sn1 S5 82.76(6) . .
S7 Ga1 S1 116.07(6) . .
S7 Ga1 S4 115.82(6) . .
S1 Ga1 S4 103.98(6) . .
S7 Ga1 S3 105.97(7) . .
S1 Ga1 S3 110.96(7) . .
S4 Ga1 S3 103.39(5) . .
S6 Ga2 S3 114.00(6) . .
S6 Ga2 S2 104.57(6) . .
S3 Ga2 S2 107.40(6) . .
S6 Ga2 S4 107.29(7) . 1_545
S3 Ga2 S4 109.27(5) . 1_545
S2 Ga2 S4 114.40(5) . 1_545
S7 Ga3 S5 117.60(7) 1_545 1_455
S7 Ga3 S2 112.24(7) 1_545 .
S5 Ga3 S2 110.67(6) 1_455 .
S7 Ga3 S3 102.60(6) 1_545 2
S5 Ga3 S3 108.66(5) 1_455 2
S2 Ga3 S3 103.76(5) . 2
S1 Ga4 S6 115.81(6) . 1_455
S1 Ga4 S5 110.28(6) . 1_455
S6 Ga4 S5 103.14(5) 1_455 1_455
S1 Ga4 S4 111.74(6) . 1_545
S6 Ga4 S4 104.21(7) 1_455 1_545
S5 Ga4 S4 111.26(6) 1_455 1_545
Ga4 S1 Ga1 104.69(6) . .
Ga2 S2 Ga3 102.51(6) . .
Ga2 S2 Sn1 90.38(5) . .
Ga3 S2 Sn1 98.57(7) . .
Ga2 S3 Ga3 106.82(6) . 2_554
Ga2 S3 Ga1 105.97(6) . .
Ga3 S3 Ga1 109.89(6) 2_554 .
Ga2 S4 Ga4 105.03(7) 1_565 1_565
Ga2 S4 Ga1 106.17(6) 1_565 .
Ga4 S4 Ga1 106.80(6) 1_565 .
Ga3 S5 Ga4 105.51(5) 1_655 1_655
Ga3 S5 Sn1 99.80(7) 1_655 .
Ga4 S5 Sn1 92.21(5) 1_655 .
Ga2 S6 Ga4 105.33(7) . 1_655
Ga1 S7 Ga3 103.21(6) . 1_565

loop_
_geom_bond_atom_site_label_1
_geom_bond_atom_site_label_2
_geom_bond_distance
_geom_bond_site_symmetry_2
Sn1 S2 2.6541(19) .
Sn1 S5 2.6565(19) .
Ga1 S7 2.214(2) .
Ga1 S1 2.2570(18) .
Ga1 S4 2.3266(18) .
Ga1 S3 2.3371(16) .
Ga2 S6 2.2490(17) .
Ga2 S3 2.2838(18) .
Ga2 S2 2.293(2) .
Ga2 S4 2.3143(17) 1_545
Ga3 S7 2.2283(19) 1_545
Ga3 S5 2.2756(17) 1_455
Ga3 S2 2.2946(17) .
Ga3 S3 2.328(2) 2
Ga4 S1 2.2536(18) .
Ga4 S6 2.2647(17) 1_455
Ga4 S5 2.297(2) 1_455
Ga4 S4 2.3264(16) 1_545
S3 Ga3 2.328(2) 2_554
S4 Ga2 2.3143(17) 1_565
S4 Ga4 2.3264(16) 1_565
S5 Ga3 2.2756(17) 1_655
S5 Ga4 2.297(2) 1_655
S6 Ga4 2.2647(17) 1_655
S7 Ga3 2.2283(19) 1_565
